data_4115410
loop_
_publ_author_name
'Toshiyuki Moriuchi'
'Akihiro Nomoto'
'Kazuhiro Yoshida'
'Akiya Ogawa'
'Toshikazu Hirao'

_publ_contact_author_address
;
Department of Applied Chemistry, Faculty of Engineering, Osaka University, 
Suita, Osaka 565-0871, Japan
;
_publ_contact_author_email ' hirao@ap.chem.eng.osaka-u.ac.jp '
_publ_contact_author_fax ' +81-6-6879-7415 '
_publ_contact_author_name ' Toshikazu Hirao'
_publ_contact_author_phone ' +81-6-6879-7413 '
_publ_section_title
;
 Chirality Organization of Ferrocenes Bearing Podand Dipeptide Chains:
 Synthesis and Structural Characterization
;
_journal_name_full 'Journal of the American Chemical Society'
_journal_page_first 68
_journal_page_last 75
_journal_paper_doi 10.1021/ja002869n
_journal_volume 123
_journal_year 2001
_chemical_formula_moiety 'C32 H46 Fe N4 O8 '
_chemical_formula_sum 'C32 H46 Fe N4 O8'
_chemical_formula_weight 670.58
_space_group_IT_number 1
_symmetry_cell_setting triclinic
_symmetry_Int_Tables_number 1
_symmetry_space_group_name_Hall 'P 1'
_symmetry_space_group_name_H-M 'P 1'
_cell_angle_alpha 98.65(1)
_cell_angle_beta 116.481(9)
_cell_angle_gamma 81.41(1)
_cell_formula_units_Z 1
_cell_length_a 9.294(1)
_cell_length_b 11.783(1)
_cell_length_c 8.924(1)
_cell_measurement_reflns_used 25
_cell_measurement_temperature 296.2
_cell_measurement_theta_max 13.7
_cell_measurement_theta_min 13.6
_cell_volume 861.05(17)
_computing_cell_refinement 'MSC/AFC Diffractometer Control'
_computing_data_collection 'MSC/AFC Diffractometer Control'
_computing_data_reduction 'teXsan Ver. 1.10'
_computing_publication_material 'teXsan Ver. 1.10'
_computing_structure_refinement 'teXsan Ver. 1.10'
_computing_structure_solution SHELXS86
_diffrn_measured_fraction_theta_full 1.0023
_diffrn_measured_fraction_theta_max 1.0023
_diffrn_measurement_device_type 'Rigaku AFC5R'
_diffrn_measurement_method \w-2\q
_diffrn_radiation_type 'Mo K\a'
_diffrn_radiation_wavelength 0.7107
_diffrn_reflns_av_R_equivalents 0.031
_diffrn_reflns_limit_h_max 12
_diffrn_reflns_limit_h_min 0
_diffrn_reflns_limit_k_max 15
_diffrn_reflns_limit_k_min -15
_diffrn_reflns_limit_l_max 10
_diffrn_reflns_limit_l_min -11
_diffrn_reflns_number 4238
_diffrn_reflns_theta_full 27.57
_diffrn_reflns_theta_max 27.57
_diffrn_standards_decay_% 0.29
_diffrn_standards_interval_count 150
_diffrn_standards_number 3
_exptl_absorpt_coefficient_mu 0.490
_exptl_absorpt_correction_T_max 0.999
_exptl_absorpt_correction_T_min 0.848
_exptl_absorpt_correction_type psi-scan
_exptl_absorpt_process_details '(North, Phillips & Mathews, 1968)'
_exptl_crystal_colour orange
_exptl_crystal_density_diffrn 1.293
_exptl_crystal_description prismatic
_exptl_crystal_size_max 0.400
_exptl_crystal_size_mid 0.400
_exptl_crystal_size_min 0.400
_refine_diff_density_max 0.95
_refine_diff_density_min -0.25
_refine_ls_extinction_method none
_refine_ls_goodness_of_fit_ref 3.228
_refine_ls_number_parameters 419
_refine_ls_number_reflns 3736
_refine_ls_R_factor_gt 0.0387
_refine_ls_shift/su_max 3.0351
_refine_ls_structure_factor_coef F
_refine_ls_weighting_details 'w = 1/[\s^2^(Fo) + 0.00001|Fo|^2^]'
_refine_ls_weighting_scheme calc
_refine_ls_wR_factor_ref 0.0302
_reflns_number_gt 3736
_reflns_number_total 1322
_reflns_threshold_expression F^2^>3.0\s(F^2^)
_cod_data_source_file ja002869n_2.cif
_cod_data_source_block 4
_cod_original_cell_volume 861.0(2)
_cod_original_sg_symbol_H-M 'P 1 '
_cod_original_formula_sum 'C32 H46 Fe N4 O8 '
_cod_database_code 4115410

loop_
_symmetry_equiv_pos_as_xyz
x,y,z

loop_
_atom_site_label
_atom_site_type_symbol
_atom_site_fract_x
_atom_site_fract_y
_atom_site_fract_z
_atom_site_U_iso_or_equiv
_atom_site_adp_type
_atom_site_occupancy
_atom_site_calc_flag
Fe(1) Fe 0.0000 0.0000 0.0000 0.0435(1) Uani 1.00 d
O(1) O 0.4142(3) -0.0474(2) -0.0021(3) 0.0551(7) Uani 1.00 d
O(2) O 0.1093(3) 0.1041(2) -0.4304(3) 0.0599(9) Uani 1.00 d
O(3) O 0.5736(3) 0.2863(3) -0.3987(3) 0.0670(9) Uani 1.00 d
O(4) O 0.3974(3) 0.2630(2) -0.6633(3) 0.0662(9) Uani 1.00 d
O(5) O -0.3741(3) -0.0046(2) -0.4113(3) 0.0479(7) Uani 1.00 d
O(6) O -0.0895(3) -0.1854(2) -0.5276(3) 0.0541(7) Uani 1.00 d
O(7) O -0.3522(4) -0.3214(2) -1.0531(3) 0.073(1) Uani 1.00 d
O(8) O -0.2604(3) -0.4845(2) -0.9256(3) 0.0654(9) Uani 1.00 d
N(1) N 0.2249(3) -0.0958(2) -0.2625(3) 0.0426(8) Uani 1.00 d
N(2) N 0.3571(3) 0.1252(3) -0.3988(4) 0.0431(9) Uani 1.00 d
N(3) N -0.1810(3) 0.0459(2) -0.4658(3) 0.0371(8) Uani 1.00 d
N(4) N -0.3291(3) -0.1989(2) -0.7563(3) 0.0427(8) Uani 1.00 d
C(1) C 0.1788(4) -0.1133(3) -0.0224(4) 0.044(1) Uani 1.00 d
C(2) C 0.0274(4) -0.1625(3) -0.1076(5) 0.047(1) Uani 1.00 d
C(3) C -0.0314(5) -0.1661(4) 0.0132(5) 0.059(1) Uani 1.00 d
C(4) C 0.0799(5) -0.1188(4) 0.1704(5) 0.064(1) Uani 1.00 d
C(5) C 0.2089(4) -0.0862(4) 0.1503(5) 0.056(1) Uani 1.00 d
C(6) C 0.2823(4) -0.0831(3) -0.0940(4) 0.0392(9) Uani 1.00 d
C(7a) C 0.3105(4) -0.0567(3) -0.3427(4) 0.045(1) Uani 1.00 d
C(8) C 0.2509(4) 0.0644(3) -0.3931(4) 0.039(1) Uani 1.00 d
C(9a) C 0.3099(4) 0.2386(3) -0.4604(4) 0.0418(10) Uani 1.00 d
C(9b) C 0.2887(4) 0.3322(3) -0.3318(4) 0.048(1) Uani 1.00 d
C(9c) C 0.2208(6) 0.4483(4) -0.3969(6) 0.086(2) Uani 1.00 d
C(9d) C 0.0541(9) 0.4488(6) -0.5297(8) 0.195(3) Uani 1.00 d
C(9e) C 0.2283(7) 0.5405(4) -0.2577(8) 0.117(2) Uani 1.00 d
C(10) C 0.4422(4) 0.2661(3) -0.5028(4) 0.042(1) Uani 1.00 d
C(11) C 0.5191(6) 0.2858(4) -0.7137(5) 0.078(2) Uani 1.00 d
C(12) C 0.4557(8) 0.2689(6) -0.8929(7) 0.121(3) Uani 1.00 d
C(101) C -0.1644(4) 0.0928(3) -0.1878(4) 0.0381(10) Uani 1.00 d
C(102) C -0.0140(4) 0.1416(3) -0.1118(4) 0.041(1) Uani 1.00 d
C(103) C 0.0240(5) 0.1730(3) 0.0595(4) 0.053(1) Uani 1.00 d
C(104) C -0.1002(5) 0.1436(3) 0.0895(5) 0.056(1) Uani 1.00 d
C(105) C -0.2174(4) 0.0945(3) -0.0607(5) 0.048(1) Uani 1.00 d
C(106) C -0.2473(3) 0.0409(3) -0.3625(4) 0.0343(9) Uani 1.00 d
C(107a) C -0.2472(4) -0.0103(3) -0.6334(4) 0.040(1) Uani 1.00 d
C(108) C -0.2133(4) -0.1405(3) -0.6331(4) 0.0376(9) Uani 1.00 d
C(109a) C -0.3243(4) -0.3228(3) -0.7731(4) 0.044(1) Uani 1.00 d
C(109b) C -0.4714(5) -0.3617(3) -0.7678(5) 0.058(1) Uani 1.00 d
C(109c) C -0.4911(7) -0.3213(4) -0.6070(7) 0.087(2) Uani 1.00 d
C(109d) C -0.6452(8) -0.3618(5) -0.6224(8) 0.128(3) Uani 1.00 d
C(109e) C -0.3477(9) -0.3635(5) -0.4539(6) 0.124(3) Uani 1.00 d
C(110) C -0.3135(4) -0.3737(3) -0.9336(4) 0.047(1) Uani 1.00 d
C(111) C -0.2445(6) -0.5458(4) -1.0731(5) 0.080(2) Uani 1.00 d
C(112) C -0.0848(7) -0.5322(5) -1.0668(8) 0.114(2) Uani 1.00 d
H(1) H -0.0243 -0.1881 -0.2239 0.0568 Uiso 1.00 calc
H(2) H -0.1306 -0.1936 -0.0086 0.0710 Uiso 1.00 calc
H(3) H 0.0689 -0.1098 0.2725 0.0773 Uiso 1.00 calc
H(4) H 0.3006 -0.0522 0.2364 0.0676 Uiso 1.00 calc
H(5) H 0.130(4) -0.127(3) -0.324(4) 0.044(9) Uiso 1.00 calc
H(6) H 0.4218 -0.0586 -0.2668 0.0543 Uiso 1.00 calc
H(7) H 0.2971 -0.1073 -0.4406 0.0543 Uiso 1.00 calc
H(8) H 0.458(4) 0.093(3) -0.362(4) 0.044(10) Uiso 1.00 calc
H(9) H 0.2114 0.2364 -0.5599 0.0502 Uiso 1.00 calc
H(10) H 0.3912 0.3403 -0.2391 0.0583 Uiso 1.00 calc
H(11) H 0.2176 0.3079 -0.2951 0.0583 Uiso 1.00 calc
H(12) H 0.2862 0.4681 -0.4445 0.1032 Uiso 1.00 calc
H(13) H 0.0497 0.3915 -0.6183 0.2340 Uiso 1.00 calc
H(14) H -0.0150 0.4330 -0.4843 0.2340 Uiso 1.00 calc
H(15) H 0.0203 0.5224 -0.5719 0.2340 Uiso 1.00 calc
H(16) H 0.1630 0.5237 -0.2084 0.1401 Uiso 1.00 calc
H(17) H 0.1899 0.6132 -0.3023 0.1401 Uiso 1.00 calc
H(18) H 0.3369 0.5428 -0.1747 0.1401 Uiso 1.00 calc
H(19) H 0.6135 0.2344 -0.6652 0.0940 Uiso 1.00 calc
H(20) H 0.5458 0.3630 -0.6762 0.0940 Uiso 1.00 calc
H(21) H 0.3625 0.3212 -0.9410 0.1458 Uiso 1.00 calc
H(22) H 0.4277 0.1921 -0.9302 0.1458 Uiso 1.00 calc
H(23) H 0.5350 0.2826 -0.9264 0.1458 Uiso 1.00 calc
H(101) H 0.0495 0.1516 -0.1670 0.0491 Uiso 1.00 calc
H(102) H 0.1181 0.2071 0.1404 0.0639 Uiso 1.00 calc
H(103) H -0.1041 0.1541 0.1954 0.0667 Uiso 1.00 calc
H(104) H -0.3145 0.0675 -0.0748 0.0576 Uiso 1.00 calc
H(105) H -0.087(4) 0.078(3) -0.428(3) 0.035(8) Uiso 1.00 calc
H(106) H -0.3607 0.0090 -0.6848 0.0476 Uiso 1.00 calc
H(107) H -0.2004 0.0157 -0.6961 0.0476 Uiso 1.00 calc
H(108) H -0.416(4) -0.161(3) -0.832(4) 0.048(10) Uiso 1.00 calc
H(109) H -0.2303 -0.3512 -0.6812 0.0529 Uiso 1.00 calc
H(110) H -0.4630 -0.4435 -0.7806 0.0701 Uiso 1.00 calc
H(111) H -0.5651 -0.3329 -0.8595 0.0701 Uiso 1.00 calc
H(112) H -0.5008 -0.2393 -0.5944 0.1046 Uiso 1.00 calc
H(113) H -0.6384 -0.4437 -0.6368 0.1538 Uiso 1.00 calc
H(114) H -0.7348 -0.3320 -0.7171 0.1538 Uiso 1.00 calc
H(115) H -0.6593 -0.3351 -0.5236 0.1538 Uiso 1.00 calc
H(116) H -0.3369 -0.4454 -0.4638 0.1484 Uiso 1.00 calc
H(117) H -0.2528 -0.3364 -0.4452 0.1484 Uiso 1.00 calc
H(118) H -0.3634 -0.3353 -0.3562 0.1484 Uiso 1.00 calc
H(119) H -0.2542 -0.6254 -1.0765 0.0959 Uiso 1.00 calc
H(120) H -0.3279 -0.5157 -1.1715 0.0959 Uiso 1.00 calc
H(121) H -0.0779 -0.5722 -1.1646 0.1364 Uiso 1.00 calc
H(122) H -0.0011 -0.5633 -0.9696 0.1364 Uiso 1.00 calc
H(123) H -0.0744 -0.4528 -1.0629 0.1364 Uiso 1.00 calc

loop_
_atom_site_aniso_label
_atom_site_aniso_U_11
_atom_site_aniso_U_22
_atom_site_aniso_U_33
_atom_site_aniso_U_12
_atom_site_aniso_U_13
_atom_site_aniso_U_23
Fe(1) 0.0406(3) 0.0529(3) 0.0372(3) -0.0057(2) 0.0155(2) 0.0059(2)
O(1) 0.035(1) 0.074(2) 0.047(1) -0.014(1) 0.006(1) 0.003(1)
O(2) 0.035(1) 0.070(2) 0.085(2) -0.005(1) 0.029(1) 0.023(1)
O(3) 0.048(2) 0.093(2) 0.063(2) -0.024(2) 0.023(1) 0.001(2)
O(4) 0.067(2) 0.100(2) 0.046(2) -0.029(2) 0.031(1) 0.004(1)
O(5) 0.032(1) 0.060(2) 0.053(1) -0.012(1) 0.019(1) -0.004(1)
O(6) 0.042(1) 0.055(2) 0.047(1) -0.004(1) 0.003(1) 0.002(1)
O(7) 0.116(2) 0.061(2) 0.054(2) -0.003(2) 0.048(2) 0.009(1)
O(8) 0.095(2) 0.048(2) 0.054(2) 0.000(1) 0.036(1) 0.001(1)
N(1) 0.036(2) 0.053(2) 0.039(2) -0.014(1) 0.012(1) 0.004(1)
N(2) 0.029(2) 0.051(2) 0.055(2) -0.005(1) 0.020(1) 0.010(1)
N(3) 0.030(1) 0.044(2) 0.039(2) -0.013(1) 0.015(1) -0.005(1)
N(4) 0.043(2) 0.039(2) 0.034(2) -0.006(1) 0.006(1) 0.003(1)
C(1) 0.041(2) 0.048(2) 0.040(2) 0.000(2) 0.013(2) 0.016(2)
C(2) 0.050(2) 0.043(2) 0.051(2) -0.008(2) 0.021(2) 0.008(2)
C(3) 0.059(3) 0.058(3) 0.069(3) -0.007(2) 0.028(2) 0.026(2)
C(4) 0.071(3) 0.077(3) 0.050(3) 0.007(2) 0.029(2) 0.026(2)
C(5) 0.046(2) 0.079(3) 0.039(2) 0.000(2) 0.011(2) 0.019(2)
C(6) 0.033(2) 0.039(2) 0.041(2) 0.004(1) 0.012(2) 0.007(1)
C(7a) 0.041(2) 0.055(2) 0.045(2) -0.006(2) 0.022(2) 0.004(2)
C(8) 0.033(2) 0.051(2) 0.036(2) -0.007(2) 0.015(2) 0.005(2)
C(9a) 0.035(2) 0.053(2) 0.038(2) -0.008(2) 0.015(1) 0.005(2)
C(9b) 0.051(2) 0.058(2) 0.044(2) -0.007(2) 0.027(2) 0.003(2)
C(9c) 0.122(4) 0.066(3) 0.095(4) 0.020(3) 0.073(3) 0.018(3)
C(9d) 0.184(8) 0.147(6) 0.114(5) 0.113(6) -0.022(5) 0.000(4)
C(9e) 0.144(5) 0.065(4) 0.168(6) -0.009(3) 0.100(5) -0.026(4)
C(10) 0.049(2) 0.039(2) 0.044(2) -0.010(2) 0.024(2) 0.001(2)
C(11) 0.097(3) 0.087(3) 0.086(3) -0.020(3) 0.063(3) 0.017(3)
C(12) 0.148(5) 0.177(6) 0.076(4) -0.041(5) 0.072(4) 0.011(4)
C(101) 0.036(2) 0.039(2) 0.040(2) 0.000(2) 0.018(2) 0.003(2)
C(102) 0.042(2) 0.042(2) 0.041(2) -0.006(2) 0.019(2) 0.003(2)
C(103) 0.058(2) 0.054(2) 0.038(2) -0.014(2) 0.011(2) -0.005(2)
C(104) 0.068(3) 0.062(3) 0.042(2) -0.007(2) 0.031(2) -0.006(2)
C(105) 0.044(2) 0.053(2) 0.050(2) 0.001(2) 0.025(2) 0.004(2)
C(106) 0.027(2) 0.034(2) 0.039(2) 0.001(1) 0.011(1) 0.004(1)
C(107a) 0.038(2) 0.046(2) 0.036(2) -0.007(2) 0.015(2) 0.007(2)
C(108) 0.038(2) 0.046(2) 0.028(2) -0.005(2) 0.013(2) 0.002(2)
C(109a) 0.053(2) 0.042(2) 0.033(2) -0.006(2) 0.013(2) 0.003(2)
C(109b) 0.073(3) 0.051(2) 0.060(2) -0.013(2) 0.033(2) 0.005(2)
C(109c) 0.150(5) 0.053(3) 0.104(4) -0.004(3) 0.096(4) 0.009(3)
C(109d) 0.176(6) 0.078(4) 0.222(7) 0.007(4) 0.165(6) 0.031(4)
C(109e) 0.228(7) 0.105(4) 0.071(3) -0.029(5) 0.090(4) 0.004(3)
C(110) 0.049(2) 0.048(2) 0.042(2) -0.012(2) 0.016(2) 0.001(2)
C(111) 0.119(4) 0.055(3) 0.072(3) -0.006(3) 0.052(3) -0.016(2)
C(112) 0.140(5) 0.091(4) 0.147(5) 0.006(4) 0.100(4) 0.004(3)

loop_
_atom_type_symbol
_atom_type_description
_atom_type_scat_dispersion_real
_atom_type_scat_dispersion_imag
_atom_type_scat_source
C C 0.003 0.002
;International Tables for Crystallography
(1992, Vol. C, Tables 4.2.6.8 and 6.1.1.1)
;
H H 0.000 0.000
;International Tables for Crystallography
(1992, Vol. C, Table 6.1.1.2)
;
N N 0.006 0.003
;International Tables for Crystallography
(1992, Vol. C, Tables 4.2.6.8 and 6.1.1.1)
;
O O 0.011 0.006
;International Tables for Crystallography
(1992, Vol. C, Tables 4.2.6.8 and 6.1.1.1)
;
Fe Fe 0.346 0.844
;International Tables for Crystallography
(1992, Vol. C, Tables 4.2.6.8 and 6.1.1.1)
;

loop_
_geom_angle_atom_site_label_1
_geom_angle_atom_site_label_2
_geom_angle_atom_site_label_3
_geom_angle
_geom_angle_site_symmetry_2
_geom_angle_site_symmetry_3
_geom_angle_publ_flag
C(1) Fe(1) C(2) 41.1(1) 1_555 1_555 yes
C(1) Fe(1) C(3) 68.5(2) 1_555 1_555 yes
C(1) Fe(1) C(4) 68.7(2) 1_555 1_555 yes
C(1) Fe(1) C(5) 41.3(1) 1_555 1_555 yes
C(1) Fe(1) C(101) 123.7(1) 1_555 1_555 yes
C(1) Fe(1) C(102) 107.3(1) 1_555 1_555 yes
C(1) Fe(1) C(103) 121.9(2) 1_555 1_555 yes
C(1) Fe(1) C(104) 157.3(1) 1_555 1_555 yes
C(1) Fe(1) C(105) 160.7(1) 1_555 1_555 yes
C(2) Fe(1) C(3) 40.5(1) 1_555 1_555 yes
C(2) Fe(1) C(4) 68.5(2) 1_555 1_555 yes
C(2) Fe(1) C(5) 69.1(2) 1_555 1_555 yes
C(2) Fe(1) C(101) 106.6(1) 1_555 1_555 yes
C(2) Fe(1) C(102) 121.4(1) 1_555 1_555 yes
C(2) Fe(1) C(103) 157.3(1) 1_555 1_555 yes
C(2) Fe(1) C(104) 160.6(1) 1_555 1_555 yes
C(2) Fe(1) C(105) 123.6(1) 1_555 1_555 yes
C(3) Fe(1) C(4) 40.4(2) 1_555 1_555 yes
C(3) Fe(1) C(5) 68.2(2) 1_555 1_555 yes
C(3) Fe(1) C(101) 121.1(2) 1_555 1_555 yes
C(3) Fe(1) C(102) 156.9(1) 1_555 1_555 yes
C(3) Fe(1) C(103) 161.1(1) 1_555 1_555 yes
C(3) Fe(1) C(104) 124.9(2) 1_555 1_555 yes
C(3) Fe(1) C(105) 107.5(2) 1_555 1_555 yes
C(4) Fe(1) C(5) 40.4(2) 1_555 1_555 yes
C(4) Fe(1) C(101) 156.5(1) 1_555 1_555 yes
C(4) Fe(1) C(102) 161.2(1) 1_555 1_555 yes
C(4) Fe(1) C(103) 124.9(2) 1_555 1_555 yes
C(4) Fe(1) C(104) 108.5(2) 1_555 1_555 yes
C(4) Fe(1) C(105) 121.3(2) 1_555 1_555 yes
C(5) Fe(1) C(101) 161.4(1) 1_555 1_555 yes
C(5) Fe(1) C(102) 124.6(1) 1_555 1_555 yes
C(5) Fe(1) C(103) 108.2(2) 1_555 1_555 yes
C(5) Fe(1) C(104) 121.8(2) 1_555 1_555 yes
C(5) Fe(1) C(105) 156.5(1) 1_555 1_555 yes
C(101) Fe(1) C(102) 41.0(1) 1_555 1_555 yes
C(101) Fe(1) C(103) 68.4(1) 1_555 1_555 yes
C(101) Fe(1) C(104) 68.1(1) 1_555 1_555 yes
C(101) Fe(1) C(105) 40.9(1) 1_555 1_555 yes
C(102) Fe(1) C(103) 40.4(1) 1_555 1_555 yes
C(102) Fe(1) C(104) 67.7(1) 1_555 1_555 yes
C(102) Fe(1) C(105) 68.6(1) 1_555 1_555 yes
C(103) Fe(1) C(104) 40.0(2) 1_555 1_555 yes
C(103) Fe(1) C(105) 68.0(2) 1_555 1_555 yes
C(104) Fe(1) C(105) 40.3(1) 1_555 1_555 yes
C(10) O(4) C(11) 116.1(3) 1_555 1_555 yes
C(110) O(8) C(111) 116.9(3) 1_555 1_555 yes
C(6) N(1) C(7a) 120.4(3) 1_555 1_555 yes
C(6) N(1) H(5) 118(1) 1_555 1_555 no
C(7a) N(1) H(5) 121(1) 1_555 1_555 no
C(8) N(2) C(9a) 121.4(3) 1_555 1_555 yes
C(8) N(2) H(8) 116(2) 1_555 1_555 no
C(9a) N(2) H(8) 122(2) 1_555 1_555 no
C(106) N(3) C(107a 120.7(3) 1_555 1_555 yes
C(106) N(3) H(105) 120(1) 1_555 1_555 no
C(107a N(3) H(105) 118(1) 1_555 1_555 no
C(108) N(4) C(109a 122.9(3) 1_555 1_555 yes
C(108) N(4) H(108) 120(2) 1_555 1_555 no
C(109a N(4) H(108) 117(2) 1_555 1_555 no
Fe(1) C(1) C(2) 69.7(2) 1_555 1_555 yes
Fe(1) C(1) C(5) 69.0(2) 1_555 1_555 yes
Fe(1) C(1) C(6) 122.0(2) 1_555 1_555 yes
C(2) C(1) C(5) 107.3(3) 1_555 1_555 yes
C(2) C(1) C(6) 128.7(3) 1_555 1_555 yes
C(5) C(1) C(6) 123.8(3) 1_555 1_555 yes
Fe(1) C(2) C(1) 69.1(2) 1_555 1_555 yes
Fe(1) C(2) C(3) 70.0(2) 1_555 1_555 yes
Fe(1) C(2) H(1) 126.3 1_555 1_555 no
C(1) C(2) C(3) 107.5(3) 1_555 1_555 yes
C(1) C(2) H(1) 126.3 1_555 1_555 no
C(3) C(2) H(1) 126.3 1_555 1_555 no
Fe(1) C(3) C(2) 69.5(2) 1_555 1_555 yes
Fe(1) C(3) C(4) 69.3(2) 1_555 1_555 yes
Fe(1) C(3) H(2) 125.7 1_555 1_555 no
C(2) C(3) C(4) 108.5(3) 1_555 1_555 yes
C(2) C(3) H(2) 125.7 1_555 1_555 no
C(4) C(3) H(2) 125.7 1_555 1_555 no
Fe(1) C(4) C(3) 70.3(2) 1_555 1_555 yes
Fe(1) C(4) C(5) 69.3(2) 1_555 1_555 yes
Fe(1) C(4) H(3) 125.7 1_555 1_555 no
C(3) C(4) C(5) 108.5(3) 1_555 1_555 yes
C(3) C(4) H(3) 125.8 1_555 1_555 no
C(5) C(4) H(3) 125.7 1_555 1_555 no
Fe(1) C(5) C(1) 69.7(2) 1_555 1_555 yes
Fe(1) C(5) C(4) 70.3(2) 1_555 1_555 yes
Fe(1) C(5) H(4) 125.9 1_555 1_555 no
C(1) C(5) C(4) 108.2(3) 1_555 1_555 yes
C(1) C(5) H(4) 125.9 1_555 1_555 no
C(4) C(5) H(4) 125.9 1_555 1_555 no
O(1) C(6) N(1) 122.2(3) 1_555 1_555 yes
O(1) C(6) C(1) 120.7(3) 1_555 1_555 yes
N(1) C(6) C(1) 117.1(3) 1_555 1_555 yes
N(1) C(7a) C(8) 112.7(3) 1_555 1_555 yes
N(1) C(7a) H(6) 108.7 1_555 1_555 no
N(1) C(7a) H(7) 108.7 1_555 1_555 no
C(8) C(7a) H(6) 108.7 1_555 1_555 no
C(8) C(7a) H(7) 108.7 1_555 1_555 no
H(6) C(7a) H(7) 109.4 1_555 1_555 no
O(2) C(8) N(2) 121.6(3) 1_555 1_555 yes
O(2) C(8) C(7a) 121.8(3) 1_555 1_555 yes
N(2) C(8) C(7a) 116.6(3) 1_555 1_555 yes
N(2) C(9a) C(9b) 112.6(3) 1_555 1_555 yes
N(2) C(9a) C(10) 107.2(2) 1_555 1_555 yes
N(2) C(9a) H(9) 109.1 1_555 1_555 no
C(9b) C(9a) C(10) 109.7(3) 1_555 1_555 yes
C(9b) C(9a) H(9) 109.1 1_555 1_555 no
C(10) C(9a) H(9) 109.1 1_555 1_555 no
C(9a) C(9b) C(9c) 114.5(3) 1_555 1_555 yes
C(9a) C(9b) H(10) 108.2 1_555 1_555 no
C(9a) C(9b) H(11) 108.2 1_555 1_555 no
C(9c) C(9b) H(10) 108.3 1_555 1_555 no
C(9c) C(9b) H(11) 108.1 1_555 1_555 no
H(10) C(9b) H(11) 109.5 1_555 1_555 no
C(9b) C(9c) C(9d) 113.0(5) 1_555 1_555 yes
C(9b) C(9c) C(9e) 111.7(4) 1_555 1_555 yes
C(9b) C(9c) H(12) 107.5 1_555 1_555 no
C(9d) C(9c) C(9e) 109.4(5) 1_555 1_555 yes
C(9d) C(9c) H(12) 107.5 1_555 1_555 no
C(9e) C(9c) H(12) 107.4 1_555 1_555 no
C(9c) C(9d) H(13) 109.4 1_555 1_555 no
C(9c) C(9d) H(14) 109.4 1_555 1_555 no
C(9c) C(9d) H(15) 109.4 1_555 1_555 no
H(13) C(9d) H(14) 109.6 1_555 1_555 no
H(13) C(9d) H(15) 109.5 1_555 1_555 no
H(14) C(9d) H(15) 109.5 1_555 1_555 no
C(9c) C(9e) H(16) 109.4 1_555 1_555 no
C(9c) C(9e) H(17) 109.5 1_555 1_555 no
C(9c) C(9e) H(18) 109.5 1_555 1_555 no
H(16) C(9e) H(17) 109.5 1_555 1_555 no
H(16) C(9e) H(18) 109.5 1_555 1_555 no
H(17) C(9e) H(18) 109.4 1_555 1_555 no
O(3) C(10) O(4) 123.8(3) 1_555 1_555 yes
O(3) C(10) C(9a) 123.1(3) 1_555 1_555 yes
O(4) C(10) C(9a) 113.0(3) 1_555 1_555 yes
O(4) C(11) C(12) 109.0(4) 1_555 1_555 yes
O(4) C(11) H(19) 109.6 1_555 1_555 no
O(4) C(11) H(20) 109.6 1_555 1_555 no
C(12) C(11) H(19) 109.6 1_555 1_555 no
C(12) C(11) H(20) 109.6 1_555 1_555 no
H(19) C(11) H(20) 109.4 1_555 1_555 no
C(11) C(12) H(21) 109.4 1_555 1_555 no
C(11) C(12) H(22) 109.5 1_555 1_555 no
C(11) C(12) H(23) 109.4 1_555 1_555 no
H(21) C(12) H(22) 109.6 1_555 1_555 no
H(21) C(12) H(23) 109.5 1_555 1_555 no
H(22) C(12) H(23) 109.5 1_555 1_555 no
Fe(1) C(101) C(102) 69.5(2) 1_555 1_555 yes
Fe(1) C(101) C(105) 69.9(2) 1_555 1_555 yes
Fe(1) C(101) C(106) 122.3(2) 1_555 1_555 yes
C(102) C(101) C(105) 107.4(3) 1_555 1_555 yes
C(102) C(101) C(106) 127.5(3) 1_555 1_555 yes
C(105) C(101) C(106) 125.0(3) 1_555 1_555 yes
Fe(1) C(102) C(101) 69.4(2) 1_555 1_555 yes
Fe(1) C(102) C(103) 70.5(2) 1_555 1_555 yes
Fe(1) C(102) H(101) 126.0 1_555 1_555 no
C(101) C(102) C(103) 108.1(3) 1_555 1_555 yes
C(101) C(102) H(101) 126.0 1_555 1_555 no
C(103) C(102) H(101) 125.9 1_555 1_555 no
Fe(1) C(103) C(102) 69.1(2) 1_555 1_555 yes
Fe(1) C(103) C(104) 69.7(2) 1_555 1_555 yes
Fe(1) C(103) H(102) 126.1 1_555 1_555 no
C(102) C(103) C(104) 107.8(3) 1_555 1_555 yes
C(102) C(103) H(102) 126.1 1_555 1_555 no
C(104) C(103) H(102) 126.1 1_555 1_555 no
Fe(1) C(104) C(103) 70.4(2) 1_555 1_555 yes
Fe(1) C(104) C(105) 69.8(2) 1_555 1_555 yes
Fe(1) C(104) H(103) 125.4 1_555 1_555 no
C(103) C(104) C(105) 109.3(3) 1_555 1_555 yes
C(103) C(104) H(103) 125.4 1_555 1_555 no
C(105) C(104) H(103) 125.3 1_555 1_555 no
Fe(1) C(105) C(101) 69.2(2) 1_555 1_555 yes
Fe(1) C(105) C(104) 69.9(2) 1_555 1_555 yes
Fe(1) C(105) H(104) 126.3 1_555 1_555 no
C(101) C(105) C(104) 107.4(3) 1_555 1_555 yes
C(101) C(105) H(104) 126.3 1_555 1_555 no
C(104) C(105) H(104) 126.3 1_555 1_555 no
O(5) C(106) N(3) 121.2(3) 1_555 1_555 yes
O(5) C(106) C(101) 121.3(3) 1_555 1_555 yes
N(3) C(106) C(101) 117.4(3) 1_555 1_555 yes
N(3) C(107a C(108) 111.4(3) 1_555 1_555 yes
N(3) C(107a H(106) 109.0 1_555 1_555 no
N(3) C(107a H(107) 109.1 1_555 1_555 no
C(108) C(107a H(106) 109.0 1_555 1_555 no
C(108) C(107a H(107) 108.9 1_555 1_555 no
H(106) C(107a H(107) 109.4 1_555 1_555 no
O(6) C(108) N(4) 124.2(3) 1_555 1_555 yes
O(6) C(108) C(107a 121.6(3) 1_555 1_555 yes
N(4) C(108) C(107a 114.2(3) 1_555 1_555 yes
N(4) C(109a C(109b 111.4(3) 1_555 1_555 yes
N(4) C(109a C(110) 111.0(3) 1_555 1_555 yes
N(4) C(109a H(109) 108.1 1_555 1_555 no
C(109b C(109a C(110) 109.9(3) 1_555 1_555 yes
C(109b C(109a H(109) 108.2 1_555 1_555 no
C(110) C(109a H(109) 108.2 1_555 1_555 no
C(109a C(109b C(109c 115.2(3) 1_555 1_555 yes
C(109a C(109b H(110) 108.0 1_555 1_555 no
C(109a C(109b H(111) 108.0 1_555 1_555 no
C(109c C(109b H(110) 108.1 1_555 1_555 no
C(109c C(109b H(111) 108.1 1_555 1_555 no
H(110) C(109b H(111) 109.5 1_555 1_555 no
C(109b C(109c C(109d 109.3(5) 1_555 1_555 yes
C(109b C(109c C(109e 111.9(4) 1_555 1_555 yes
C(109b C(109c H(112) 108.3 1_555 1_555 no
C(109d C(109c C(109e 110.6(4) 1_555 1_555 yes
C(109d C(109c H(112) 108.3 1_555 1_555 no
C(109e C(109c H(112) 108.3 1_555 1_555 no
C(109c C(109d H(113) 109.5 1_555 1_555 no
C(109c C(109d H(114) 109.4 1_555 1_555 no
C(109c C(109d H(115) 109.6 1_555 1_555 no
H(113) C(109d H(114) 109.3 1_555 1_555 no
H(113) C(109d H(115) 109.5 1_555 1_555 no
H(114) C(109d H(115) 109.4 1_555 1_555 no
C(109c C(109e H(116) 109.4 1_555 1_555 no
C(109c C(109e H(117) 109.5 1_555 1_555 no
C(109c C(109e H(118) 109.4 1_555 1_555 no
H(116) C(109e H(117) 109.5 1_555 1_555 no
H(116) C(109e H(118) 109.5 1_555 1_555 no
H(117) C(109e H(118) 109.5 1_555 1_555 no
O(7) C(110) O(8) 125.1(3) 1_555 1_555 yes
O(7) C(110) C(109a 124.3(3) 1_555 1_555 yes
O(8) C(110) C(109a 110.6(3) 1_555 1_555 yes
O(8) C(111) C(112) 111.0(4) 1_555 1_555 yes
O(8) C(111) H(119) 109.1 1_555 1_555 no
O(8) C(111) H(120) 109.1 1_555 1_555 no
C(112) C(111) H(119) 109.1 1_555 1_555 no
C(112) C(111) H(120) 109.1 1_555 1_555 no
H(119) C(111) H(120) 109.5 1_555 1_555 no
C(111) C(112) H(121) 109.3 1_555 1_555 no
C(111) C(112) H(122) 109.4 1_555 1_555 no
C(111) C(112) H(123) 109.4 1_555 1_555 no
H(121) C(112) H(122) 109.5 1_555 1_555 no
H(121) C(112) H(123) 109.5 1_555 1_555 no
H(122) C(112) H(123) 109.7 1_555 1_555 no

loop_
_geom_bond_atom_site_label_1
_geom_bond_atom_site_label_2
_geom_bond_distance
_geom_bond_publ_flag
Fe(1) C(1) 2.034(4) yes
Fe(1) C(2) 2.043(4) yes
Fe(1) C(3) 2.049(4) yes
Fe(1) C(4) 2.036(4) yes
Fe(1) C(5) 2.024(4) yes
Fe(1) C(101) 2.027(3) yes
Fe(1) C(102) 2.029(4) yes
Fe(1) C(103) 2.047(4) yes
Fe(1) C(104) 2.038(4) yes
Fe(1) C(105) 2.037(4) yes
O(1) C(6) 1.227(3) yes
O(2) C(8) 1.239(4) yes
O(3) C(10) 1.191(4) yes
O(4) C(10) 1.297(4) yes
O(4) C(11) 1.461(4) yes
O(5) C(106) 1.237(3) yes
O(6) C(108) 1.222(4) yes
O(7) C(110) 1.198(4) yes
O(8) C(110) 1.325(4) yes
O(8) C(111) 1.460(4) yes
N(1) C(6) 1.345(4) yes
N(1) C(7a) 1.440(4) yes
N(1) H(5) 0.90(3) no
N(2) C(8) 1.326(4) yes
N(2) C(9a) 1.453(4) yes
N(2) H(8) 0.89(3) no
N(3) C(106) 1.329(4) yes
N(3) C(107a 1.435(4) yes
N(3) H(105) 0.91(3) no
N(4) C(108) 1.334(4) yes
N(4) C(109a 1.441(4) yes
N(4) H(108) 0.90(3) no
C(1) C(2) 1.433(5) yes
C(1) C(5) 1.431(5) yes
C(1) C(6) 1.476(4) yes
C(2) C(3) 1.417(5) yes
C(2) H(1) 0.950 no
C(3) C(4) 1.411(5) yes
C(3) H(2) 0.951 no
C(4) C(5) 1.402(5) yes
C(4) H(3) 0.950 no
C(5) H(4) 0.951 no
C(7a) C(8) 1.509(5) yes
C(7a) H(6) 0.950 no
C(7a) H(7) 0.951 no
C(9a) C(9b) 1.526(4) yes
C(9a) C(10) 1.526(4) yes
C(9a) H(9) 0.950 no
C(9b) C(9c) 1.505(6) yes
C(9b) H(10) 0.950 no
C(9b) H(11) 0.950 no
C(9c) C(9d) 1.472(8) yes
C(9c) C(9e) 1.506(7) yes
C(9c) H(12) 0.952 no
C(9d) H(13) 0.950 no
C(9d) H(14) 0.950 no
C(9d) H(15) 0.950 no
C(9e) H(16) 0.949 no
C(9e) H(17) 0.950 no
C(9e) H(18) 0.950 no
C(11) C(12) 1.430(6) yes
C(11) H(19) 0.951 no
C(11) H(20) 0.950 no
C(12) H(21) 0.950 no
C(12) H(22) 0.949 no
C(12) H(23) 0.950 no
C(101) C(102) 1.422(4) yes
C(101) C(105) 1.421(4) yes
C(101) C(106) 1.476(4) yes
C(102) C(103) 1.409(5) yes
C(102) H(101) 0.951 no
C(103) C(104) 1.396(5) yes
C(103) H(102) 0.950 no
C(104) C(105) 1.404(5) yes
C(104) H(103) 0.950 no
C(105) H(104) 0.951 no
C(107a C(108) 1.520(5) yes
C(107a H(106) 0.950 no
C(107a H(107) 0.951 no
C(109a C(109b 1.528(5) yes
C(109a C(110) 1.508(4) yes
C(109a H(109) 0.951 no
C(109b C(109c 1.523(6) yes
C(109b H(110) 0.950 no
C(109b H(111) 0.950 no
C(109c C(109d 1.519(7) yes
C(109c C(109e 1.507(8) yes
C(109c H(112) 0.951 no
C(109d H(113) 0.950 no
C(109d H(114) 0.952 no
C(109d H(115) 0.949 no
C(109e H(116) 0.950 no
C(109e H(117) 0.950 no
C(109e H(118) 0.950 no
C(111) C(112) 1.492(7) yes
C(111) H(119) 0.950 no
C(111) H(120) 0.950 no
C(112) H(121) 0.951 no
C(112) H(122) 0.949 no
C(112) H(123) 0.949 no

loop_
_geom_contact_atom_site_label_1
_geom_contact_atom_site_label_2
_geom_contact_distance
_geom_contact_site_symmetry_2
O(1) N(4) 2.988(4) 1_656
O(1) C(107a 3.415(4) 1_656
O(3) C(106) 3.099(4) 1_655
O(3) C(111) 3.179(5) 1_666
O(3) C(101) 3.196(4) 1_655
O(3) O(5) 3.382(4) 1_655
O(3) N(3) 3.516(4) 1_655
O(4) C(103) 3.456(4) 1_554
O(5) N(2) 2.765(4) 1_455
O(5) C(7a) 3.405(4) 1_455
O(5) C(10) 3.416(4) 1_455
O(5) C(8) 3.528(4) 1_455
O(7) C(3) 3.511(5) 1_554
O(7) C(109e 3.555(5) 1_554
O(8) C(9d) 3.547(6) 1_545
N(2) C(106) 3.543(4) 1_655
C(1) H(108) 3.37(3) 1_656
C(5) H(108) 3.40(3) 1_656
C(6) H(108) 2.86(3) 1_656
C(10) C(106) 3.525(4) 1_655
C(101) H(8) 3.14(3) 1_455
C(105) H(8) 3.02(3) 1_455
C(106) H(8) 2.72(3) 1_455

loop_
_geom_torsion_atom_site_label_1
_geom_torsion_atom_site_label_2
_geom_torsion_atom_site_label_3
_geom_torsion_atom_site_label_4
_geom_torsion
_geom_torsion_site_symmetry_1
_geom_torsion_site_symmetry_2
_geom_torsion_site_symmetry_3
_geom_torsion_site_symmetry_4
_geom_torsion_publ_flag
Fe(1) C(1) C(2) C(3) -59.7(3) 1_555 1_555 1_555 1_555 yes
Fe(1) C(1) C(5) C(4) 59.9(3) 1_555 1_555 1_555 1_555 yes
Fe(1) C(1) C(6) O(1) 95.5(3) 1_555 1_555 1_555 1_555 yes
Fe(1) C(1) C(6) N(1) -84.0(4) 1_555 1_555 1_555 1_555 yes
Fe(1) C(2) C(1) C(5) 59.0(3) 1_555 1_555 1_555 1_555 yes
Fe(1) C(2) C(1) C(6) -115.3(4) 1_555 1_555 1_555 1_555 yes
Fe(1) C(2) C(3) C(4) -58.5(3) 1_555 1_555 1_555 1_555 yes
Fe(1) C(3) C(2) C(1) 59.2(3) 1_555 1_555 1_555 1_555 yes
Fe(1) C(3) C(4) C(5) -59.0(3) 1_555 1_555 1_555 1_555 yes
Fe(1) C(4) C(3) C(2) 58.6(3) 1_555 1_555 1_555 1_555 yes
Fe(1) C(4) C(5) C(1) -59.6(3) 1_555 1_555 1_555 1_555 yes
Fe(1) C(5) C(1) C(2) -59.5(3) 1_555 1_555 1_555 1_555 yes
Fe(1) C(5) C(1) C(6) 115.2(3) 1_555 1_555 1_555 1_555 yes
Fe(1) C(5) C(4) C(3) 59.6(3) 1_555 1_555 1_555 1_555 yes
Fe(1) C(101) C(102) C(103) -60.1(3) 1_555 1_555 1_555 1_555 yes
Fe(1) C(101) C(105) C(104) 59.7(3) 1_555 1_555 1_555 1_555 yes
Fe(1) C(101) C(106) O(5) 88.0(3) 1_555 1_555 1_555 1_555 yes
Fe(1) C(101) C(106) N(3) -92.6(3) 1_555 1_555 1_555 1_555 yes
Fe(1) C(102) C(101) C(105) 59.9(2) 1_555 1_555 1_555 1_555 yes
Fe(1) C(102) C(101) C(106) -115.6(3) 1_555 1_555 1_555 1_555 yes
Fe(1) C(102) C(103) C(104) -59.1(3) 1_555 1_555 1_555 1_555 yes
Fe(1) C(103) C(102) C(101) 59.5(3) 1_555 1_555 1_555 1_555 yes
Fe(1) C(103) C(104) C(105) -59.1(3) 1_555 1_555 1_555 1_555 yes
Fe(1) C(104) C(103) C(102) 58.7(3) 1_555 1_555 1_555 1_555 yes
Fe(1) C(104) C(105) C(101) -59.2(3) 1_555 1_555 1_555 1_555 yes
Fe(1) C(105) C(101) C(102) -59.7(2) 1_555 1_555 1_555 1_555 yes
Fe(1) C(105) C(101) C(106) 116.0(3) 1_555 1_555 1_555 1_555 yes
Fe(1) C(105) C(104) C(103) 59.4(3) 1_555 1_555 1_555 1_555 yes
O(1) C(6) N(1) C(7a) -6.2(5) 1_555 1_555 1_555 1_555 yes
O(1) C(6) C(1) C(2) -175.8(3) 1_555 1_555 1_555 1_555 yes
O(1) C(6) C(1) C(5) 10.8(5) 1_555 1_555 1_555 1_555 yes
O(2) C(8) N(2) C(9a) -4.4(5) 1_555 1_555 1_555 1_555 yes
O(2) C(8) C(7a) N(1) -29.5(4) 1_555 1_555 1_555 1_555 yes
O(3) C(10) O(4) C(11) 0.2(5) 1_555 1_555 1_555 1_555 yes
O(3) C(10) C(9a) N(2) -70.4(4) 1_555 1_555 1_555 1_555 yes
O(3) C(10) C(9a) C(9b) 52.2(4) 1_555 1_555 1_555 1_555 yes
O(4) C(10) C(9a) N(2) 108.5(3) 1_555 1_555 1_555 1_555 yes
O(4) C(10) C(9a) C(9b) -128.9(3) 1_555 1_555 1_555 1_555 yes
O(5) C(106) N(3) C(107a -5.5(5) 1_555 1_555 1_555 1_555 yes
O(5) C(106) C(101) C(102) 175.9(3) 1_555 1_555 1_555 1_555 yes
O(5) C(106) C(101) C(105) 1.1(5) 1_555 1_555 1_555 1_555 yes
O(6) C(108) N(4) C(109a 3.2(5) 1_555 1_555 1_555 1_555 yes
O(6) C(108) C(107a N(3) -33.0(4) 1_555 1_555 1_555 1_555 yes
O(7) C(110) O(8) C(111) 1.7(6) 1_555 1_555 1_555 1_555 yes
O(7) C(110) C(109a N(4) -21.0(5) 1_555 1_555 1_555 1_555 yes
O(7) C(110) C(109a C(109b 102.7(4) 1_555 1_555 1_555 1_555 yes
O(8) C(110) C(109a N(4) 161.0(3) 1_555 1_555 1_555 1_555 yes
O(8) C(110) C(109a C(109b -75.4(4) 1_555 1_555 1_555 1_555 yes
N(1) C(6) C(1) C(2) 4.7(5) 1_555 1_555 1_555 1_555 yes
N(1) C(6) C(1) C(5) -168.8(3) 1_555 1_555 1_555 1_555 yes
N(1) C(7a) C(8) N(2) 151.9(3) 1_555 1_555 1_555 1_555 yes
N(2) C(9a) C(9b) C(9c) -173.0(3) 1_555 1_555 1_555 1_555 yes
N(3) C(106) C(101) C(102) -4.7(5) 1_555 1_555 1_555 1_555 yes
N(3) C(106) C(101) C(105) -179.5(3) 1_555 1_555 1_555 1_555 yes
N(3) C(107a C(108) N(4) 146.9(3) 1_555 1_555 1_555 1_555 yes
N(4) C(109a C(109b C(109c -59.8(4) 1_555 1_555 1_555 1_555 yes
C(1) Fe(1) C(2) C(3) 118.7(3) 1_555 1_555 1_555 1_555 yes
C(1) Fe(1) C(3) C(2) -38.3(2) 1_555 1_555 1_555 1_555 yes
C(1) Fe(1) C(3) C(4) 81.9(3) 1_555 1_555 1_555 1_555 yes
C(1) Fe(1) C(4) C(3) -81.5(3) 1_555 1_555 1_555 1_555 yes
C(1) Fe(1) C(4) C(5) 38.2(2) 1_555 1_555 1_555 1_555 yes
C(1) Fe(1) C(5) C(4) -119.1(3) 1_555 1_555 1_555 1_555 yes
C(1) Fe(1) C(101) C(102) -77.2(2) 1_555 1_555 1_555 1_555 yes
C(1) Fe(1) C(101) C(105) 164.4(2) 1_555 1_555 1_555 1_555 yes
C(1) Fe(1) C(101) C(106) 45.0(3) 1_555 1_555 1_555 1_555 yes
C(1) Fe(1) C(102) C(101) 121.8(2) 1_555 1_555 1_555 1_555 yes
C(1) Fe(1) C(102) C(103) -119.2(2) 1_555 1_555 1_555 1_555 yes
C(1) Fe(1) C(103) C(102) 79.0(2) 1_555 1_555 1_555 1_555 yes
C(1) Fe(1) C(103) C(104) -161.6(2) 1_555 1_555 1_555 1_555 yes
C(1) Fe(1) C(104) C(103) 43.9(5) 1_555 1_555 1_555 1_555 yes
C(1) Fe(1) C(104) C(105) 164.3(3) 1_555 1_555 1_555 1_555 yes
C(1) Fe(1) C(105) C(101) -42.8(6) 1_555 1_555 1_555 1_555 yes
C(1) Fe(1) C(105) C(104) -161.5(4) 1_555 1_555 1_555 1_555 yes
C(1) C(2) Fe(1) C(3) -118.7(3) 1_555 1_555 1_555 1_555 yes
C(1) C(2) Fe(1) C(4) -81.8(2) 1_555 1_555 1_555 1_555 yes
C(1) C(2) Fe(1) C(5) -38.3(2) 1_555 1_555 1_555 1_555 yes
C(1) C(2) Fe(1) C(101) 122.6(2) 1_555 1_555 1_555 1_555 yes
C(1) C(2) Fe(1) C(102) 80.3(2) 1_555 1_555 1_555 1_555 yes
C(1) C(2) Fe(1) C(103) 48.9(5) 1_555 1_555 1_555 1_555 yes
C(1) C(2) Fe(1) C(104) -166.4(4) 1_555 1_555 1_555 1_555 yes
C(1) C(2) Fe(1) C(105) 164.1(2) 1_555 1_555 1_555 1_555 yes
C(1) C(2) C(3) C(4) 0.7(5) 1_555 1_555 1_555 1_555 yes
C(1) C(5) Fe(1) C(2) 38.1(2) 1_555 1_555 1_555 1_555 yes
C(1) C(5) Fe(1) C(3) 81.8(2) 1_555 1_555 1_555 1_555 yes
C(1) C(5) Fe(1) C(4) 119.1(3) 1_555 1_555 1_555 1_555 yes
C(1) C(5) Fe(1) C(101) -41.7(6) 1_555 1_555 1_555 1_555 yes
C(1) C(5) Fe(1) C(102) -76.3(3) 1_555 1_555 1_555 1_555 yes
C(1) C(5) Fe(1) C(103) -118.0(2) 1_555 1_555 1_555 1_555 yes
C(1) C(5) Fe(1) C(104) -159.7(2) 1_555 1_555 1_555 1_555 yes
C(1) C(5) Fe(1) C(105) 165.6(4) 1_555 1_555 1_555 1_555 yes
C(1) C(5) C(4) C(3) 0.0(5) 1_555 1_555 1_555 1_555 yes
C(1) C(6) N(1) C(7a) 173.3(3) 1_555 1_555 1_555 1_555 yes
C(2) Fe(1) C(1) C(5) -118.7(3) 1_555 1_555 1_555 1_555 yes
C(2) Fe(1) C(1) C(6) 123.7(4) 1_555 1_555 1_555 1_555 yes
C(2) Fe(1) C(3) C(4) 120.3(3) 1_555 1_555 1_555 1_555 yes
C(2) Fe(1) C(4) C(3) -37.1(2) 1_555 1_555 1_555 1_555 yes
C(2) Fe(1) C(4) C(5) 82.6(3) 1_555 1_555 1_555 1_555 yes
C(2) Fe(1) C(5) C(4) -81.0(3) 1_555 1_555 1_555 1_555 yes
C(2) Fe(1) C(101) C(102) -119.0(2) 1_555 1_555 1_555 1_555 yes
C(2) Fe(1) C(101) C(105) 122.6(2) 1_555 1_555 1_555 1_555 yes
C(2) Fe(1) C(101) C(106) 3.2(3) 1_555 1_555 1_555 1_555 yes
C(2) Fe(1) C(102) C(101) 79.0(2) 1_555 1_555 1_555 1_555 yes
C(2) Fe(1) C(102) C(103) -162.0(2) 1_555 1_555 1_555 1_555 yes
C(2) Fe(1) C(103) C(102) 43.3(5) 1_555 1_555 1_555 1_555 yes
C(2) Fe(1) C(103) C(104) 162.7(4) 1_555 1_555 1_555 1_555 yes
C(2) Fe(1) C(104) C(103) -159.7(4) 1_555 1_555 1_555 1_555 yes
C(2) Fe(1) C(104) C(105) -39.4(6) 1_555 1_555 1_555 1_555 yes
C(2) Fe(1) C(105) C(101) -75.9(2) 1_555 1_555 1_555 1_555 yes
C(2) Fe(1) C(105) C(104) 165.4(2) 1_555 1_555 1_555 1_555 yes
C(2) C(1) Fe(1) C(3) 37.8(2) 1_555 1_555 1_555 1_555 yes
C(2) C(1) Fe(1) C(4) 81.3(2) 1_555 1_555 1_555 1_555 yes
C(2) C(1) Fe(1) C(5) 118.7(3) 1_555 1_555 1_555 1_555 yes
C(2) C(1) Fe(1) C(101) -76.1(2) 1_555 1_555 1_555 1_555 yes
C(2) C(1) Fe(1) C(102) -118.2(2) 1_555 1_555 1_555 1_555 yes
C(2) C(1) Fe(1) C(103) -160.0(2) 1_555 1_555 1_555 1_555 yes
C(2) C(1) Fe(1) C(104) 168.3(4) 1_555 1_555 1_555 1_555 yes
C(2) C(1) Fe(1) C(105) -43.7(5) 1_555 1_555 1_555 1_555 yes
C(2) C(1) C(5) C(4) 0.5(5) 1_555 1_555 1_555 1_555 yes
C(2) C(3) Fe(1) C(4) -120.3(3) 1_555 1_555 1_555 1_555 yes
C(2) C(3) Fe(1) C(5) -82.9(2) 1_555 1_555 1_555 1_555 yes
C(2) C(3) Fe(1) C(101) 79.0(2) 1_555 1_555 1_555 1_555 yes
C(2) C(3) Fe(1) C(102) 45.3(5) 1_555 1_555 1_555 1_555 yes
C(2) C(3) Fe(1) C(103) -165.3(5) 1_555 1_555 1_555 1_555 yes
C(2) C(3) Fe(1) C(104) 162.6(2) 1_555 1_555 1_555 1_555 yes
C(2) C(3) Fe(1) C(105) 121.7(2) 1_555 1_555 1_555 1_555 yes
C(2) C(3) C(4) C(5) -0.4(5) 1_555 1_555 1_555 1_555 yes
C(3) Fe(1) C(1) C(5) -81.0(2) 1_555 1_555 1_555 1_555 yes
C(3) Fe(1) C(1) C(6) 161.5(3) 1_555 1_555 1_555 1_555 yes
C(3) Fe(1) C(4) C(5) 119.7(4) 1_555 1_555 1_555 1_555 yes
C(3) Fe(1) C(5) C(4) -37.4(2) 1_555 1_555 1_555 1_555 yes
C(3) Fe(1) C(101) C(102) -160.7(2) 1_555 1_555 1_555 1_555 yes
C(3) Fe(1) C(101) C(105) 80.9(3) 1_555 1_555 1_555 1_555 yes
C(3) Fe(1) C(101) C(106) -38.6(3) 1_555 1_555 1_555 1_555 yes
C(3) Fe(1) C(102) C(101) 46.2(5) 1_555 1_555 1_555 1_555 yes
C(3) Fe(1) C(102) C(103) 165.2(4) 1_555 1_555 1_555 1_555 yes
C(3) Fe(1) C(103) C(102) -162.1(4) 1_555 1_555 1_555 1_555 yes
C(3) Fe(1) C(103) C(104) -42.7(6) 1_555 1_555 1_555 1_555 yes
C(3) Fe(1) C(104) C(103) 164.4(2) 1_555 1_555 1_555 1_555 yes
C(3) Fe(1) C(104) C(105) -75.2(3) 1_555 1_555 1_555 1_555 yes
C(3) Fe(1) C(105) C(101) -117.5(2) 1_555 1_555 1_555 1_555 yes
C(3) Fe(1) C(105) C(104) 123.7(2) 1_555 1_555 1_555 1_555 yes
C(3) C(2) Fe(1) C(4) 37.0(2) 1_555 1_555 1_555 1_555 yes
C(3) C(2) Fe(1) C(5) 80.5(2) 1_555 1_555 1_555 1_555 yes
C(3) C(2) Fe(1) C(101) -118.7(2) 1_555 1_555 1_555 1_555 yes
C(3) C(2) Fe(1) C(102) -161.0(2) 1_555 1_555 1_555 1_555 yes
C(3) C(2) Fe(1) C(103) 167.6(4) 1_555 1_555 1_555 1_555 yes
C(3) C(2) Fe(1) C(104) -47.6(6) 1_555 1_555 1_555 1_555 yes
C(3) C(2) Fe(1) C(105) -77.2(3) 1_555 1_555 1_555 1_555 yes
C(3) C(2) C(1) C(5) -0.7(4) 1_555 1_555 1_555 1_555 yes
C(3) C(2) C(1) C(6) -175.0(3) 1_555 1_555 1_555 1_555 yes
C(3) C(4) Fe(1) C(5) -119.7(4) 1_555 1_555 1_555 1_555 yes
C(3) C(4) Fe(1) C(101) 45.1(5) 1_555 1_555 1_555 1_555 yes
C(3) C(4) Fe(1) C(102) -162.4(4) 1_555 1_555 1_555 1_555 yes
C(3) C(4) Fe(1) C(103) 163.8(2) 1_555 1_555 1_555 1_555 yes
C(3) C(4) Fe(1) C(104) 122.5(2) 1_555 1_555 1_555 1_555 yes
C(3) C(4) Fe(1) C(105) 80.1(3) 1_555 1_555 1_555 1_555 yes
C(4) Fe(1) C(1) C(5) -37.4(2) 1_555 1_555 1_555 1_555 yes
C(4) Fe(1) C(1) C(6) -155.0(3) 1_555 1_555 1_555 1_555 yes
C(4) Fe(1) C(101) C(102) 166.9(4) 1_555 1_555 1_555 1_555 yes
C(4) Fe(1) C(101) C(105) 48.4(5) 1_555 1_555 1_555 1_555 yes
C(4) Fe(1) C(101) C(106) -71.0(5) 1_555 1_555 1_555 1_555 yes
C(4) Fe(1) C(102) C(101) -163.7(5) 1_555 1_555 1_555 1_555 yes
C(4) Fe(1) C(102) C(103) -44.7(6) 1_555 1_555 1_555 1_555 yes
C(4) Fe(1) C(103) C(102) 163.9(2) 1_555 1_555 1_555 1_555 yes
C(4) Fe(1) C(103) C(104) -76.7(3) 1_555 1_555 1_555 1_555 yes
C(4) Fe(1) C(104) C(103) 122.7(2) 1_555 1_555 1_555 1_555 yes
C(4) Fe(1) C(104) C(105) -117.0(2) 1_555 1_555 1_555 1_555 yes
C(4) Fe(1) C(105) C(101) -159.6(2) 1_555 1_555 1_555 1_555 yes
C(4) Fe(1) C(105) C(104) 81.7(3) 1_555 1_555 1_555 1_555 yes
C(4) C(3) Fe(1) C(5) 37.3(2) 1_555 1_555 1_555 1_555 yes
C(4) C(3) Fe(1) C(101) -160.8(2) 1_555 1_555 1_555 1_555 yes
C(4) C(3) Fe(1) C(102) 165.6(4) 1_555 1_555 1_555 1_555 yes
C(4) C(3) Fe(1) C(103) -45.0(6) 1_555 1_555 1_555 1_555 yes
C(4) C(3) Fe(1) C(104) -77.1(3) 1_555 1_555 1_555 1_555 yes
C(4) C(3) Fe(1) C(105) -118.1(2) 1_555 1_555 1_555 1_555 yes
C(4) C(5) Fe(1) C(101) -160.9(5) 1_555 1_555 1_555 1_555 yes
C(4) C(5) Fe(1) C(102) 164.6(2) 1_555 1_555 1_555 1_555 yes
C(4) C(5) Fe(1) C(103) 122.9(3) 1_555 1_555 1_555 1_555 yes
C(4) C(5) Fe(1) C(104) 81.1(3) 1_555 1_555 1_555 1_555 yes
C(4) C(5) Fe(1) C(105) 46.4(5) 1_555 1_555 1_555 1_555 yes
C(4) C(5) C(1) C(6) 175.1(3) 1_555 1_555 1_555 1_555 yes
C(5) Fe(1) C(1) C(6) -117.5(4) 1_555 1_555 1_555 1_555 yes
C(5) Fe(1) C(101) C(102) -45.3(6) 1_555 1_555 1_555 1_555 yes
C(5) Fe(1) C(101) C(105) -163.8(5) 1_555 1_555 1_555 1_555 yes
C(5) Fe(1) C(101) C(106) 76.8(6) 1_555 1_555 1_555 1_555 yes
C(5) Fe(1) C(102) C(101) 164.0(2) 1_555 1_555 1_555 1_555 yes
C(5) Fe(1) C(102) C(103) -77.0(3) 1_555 1_555 1_555 1_555 yes
C(5) Fe(1) C(103) C(102) 122.4(2) 1_555 1_555 1_555 1_555 yes
C(5) Fe(1) C(103) C(104) -118.3(2) 1_555 1_555 1_555 1_555 yes
C(5) Fe(1) C(104) C(103) 80.2(3) 1_555 1_555 1_555 1_555 yes
C(5) Fe(1) C(104) C(105) -159.4(2) 1_555 1_555 1_555 1_555 yes
C(5) Fe(1) C(105) C(101) 167.1(4) 1_555 1_555 1_555 1_555 yes
C(5) Fe(1) C(105) C(104) 48.3(5) 1_555 1_555 1_555 1_555 yes
C(5) C(1) Fe(1) C(101) 165.2(2) 1_555 1_555 1_555 1_555 yes
C(5) C(1) Fe(1) C(102) 123.1(2) 1_555 1_555 1_555 1_555 yes
C(5) C(1) Fe(1) C(103) 81.2(3) 1_555 1_555 1_555 1_555 yes
C(5) C(1) Fe(1) C(104) 49.6(5) 1_555 1_555 1_555 1_555 yes
C(5) C(1) Fe(1) C(105) -162.5(4) 1_555 1_555 1_555 1_555 yes
C(5) C(4) Fe(1) C(101) 164.8(4) 1_555 1_555 1_555 1_555 yes
C(5) C(4) Fe(1) C(102) -42.8(6) 1_555 1_555 1_555 1_555 yes
C(5) C(4) Fe(1) C(103) -76.6(3) 1_555 1_555 1_555 1_555 yes
C(5) C(4) Fe(1) C(104) -117.8(3) 1_555 1_555 1_555 1_555 yes
C(5) C(4) Fe(1) C(105) -160.2(2) 1_555 1_555 1_555 1_555 yes
C(6) N(1) C(7a) C(8) -93.4(3) 1_555 1_555 1_555 1_555 yes
C(6) C(1) Fe(1) C(101) 47.7(3) 1_555 1_555 1_555 1_555 yes
C(6) C(1) Fe(1) C(102) 5.5(3) 1_555 1_555 1_555 1_555 yes
C(6) C(1) Fe(1) C(103) -36.3(3) 1_555 1_555 1_555 1_555 yes
C(6) C(1) Fe(1) C(104) -67.9(5) 1_555 1_555 1_555 1_555 yes
C(6) C(1) Fe(1) C(105) 80.0(6) 1_555 1_555 1_555 1_555 yes
C(7a) C(8) N(2) C(9a) 174.3(3) 1_555 1_555 1_555 1_555 yes
C(8) N(2) C(9a) C(9b) 77.2(4) 1_555 1_555 1_555 1_555 yes
C(8) N(2) C(9a) C(10) -162.1(3) 1_555 1_555 1_555 1_555 yes
C(9a) C(9b) C(9c) C(9d) 65.4(6) 1_555 1_555 1_555 1_555 yes
C(9a) C(9b) C(9c) C(9e) -170.7(4) 1_555 1_555 1_555 1_555 yes
C(9a) C(10) O(4) C(11) -178.6(3) 1_555 1_555 1_555 1_555 yes
C(9c) C(9b) C(9a) C(10) 67.7(4) 1_555 1_555 1_555 1_555 yes
C(10) O(4) C(11) C(12) 174.8(4) 1_555 1_555 1_555 1_555 yes
C(101) Fe(1) C(102) C(103) 119.0(3) 1_555 1_555 1_555 1_555 yes
C(101) Fe(1) C(103) C(102) -38.1(2) 1_555 1_555 1_555 1_555 yes
C(101) Fe(1) C(103) C(104) 81.2(2) 1_555 1_555 1_555 1_555 yes
C(101) Fe(1) C(104) C(103) -82.1(2) 1_555 1_555 1_555 1_555 yes
C(101) Fe(1) C(104) C(105) 38.2(2) 1_555 1_555 1_555 1_555 yes
C(101) Fe(1) C(105) C(104) -118.7(3) 1_555 1_555 1_555 1_555 yes
C(101) C(102) Fe(1) C(103) -119.0(3) 1_555 1_555 1_555 1_555 yes
C(101) C(102) Fe(1) C(104) -81.8(2) 1_555 1_555 1_555 1_555 yes
C(101) C(102) Fe(1) C(105) -38.2(2) 1_555 1_555 1_555 1_555 yes
C(101) C(102) C(103) C(104) 0.3(4) 1_555 1_555 1_555 1_555 yes
C(101) C(105) Fe(1) C(102) 38.3(2) 1_555 1_555 1_555 1_555 yes
C(101) C(105) Fe(1) C(103) 82.0(2) 1_555 1_555 1_555 1_555 yes
C(101) C(105) Fe(1) C(104) 118.7(3) 1_555 1_555 1_555 1_555 yes
C(101) C(105) C(104) C(103) 0.2(5) 1_555 1_555 1_555 1_555 yes
C(101) C(106) N(3) C(107a 175.2(3) 1_555 1_555 1_555 1_555 yes
C(102) Fe(1) C(101) C(105) -118.4(3) 1_555 1_555 1_555 1_555 yes
C(102) Fe(1) C(101) C(106) 122.2(3) 1_555 1_555 1_555 1_555 yes
C(102) Fe(1) C(103) C(104) 119.4(3) 1_555 1_555 1_555 1_555 yes
C(102) Fe(1) C(104) C(103) -37.7(2) 1_555 1_555 1_555 1_555 yes
C(102) Fe(1) C(104) C(105) 82.7(2) 1_555 1_555 1_555 1_555 yes
C(102) Fe(1) C(105) C(104) -80.4(2) 1_555 1_555 1_555 1_555 yes
C(102) C(101) Fe(1) C(103) 37.6(2) 1_555 1_555 1_555 1_555 yes
C(102) C(101) Fe(1) C(104) 80.7(2) 1_555 1_555 1_555 1_555 yes
C(102) C(101) Fe(1) C(105) 118.4(3) 1_555 1_555 1_555 1_555 yes
C(102) C(101) C(105) C(104) 0.0(4) 1_555 1_555 1_555 1_555 yes
C(102) C(103) Fe(1) C(104) -119.4(3) 1_555 1_555 1_555 1_555 yes
C(102) C(103) Fe(1) C(105) -82.4(2) 1_555 1_555 1_555 1_555 yes
C(102) C(103) C(104) C(105) -0.3(5) 1_555 1_555 1_555 1_555 yes
C(103) Fe(1) C(101) C(105) -80.8(2) 1_555 1_555 1_555 1_555 yes
C(103) Fe(1) C(101) C(106) 159.8(3) 1_555 1_555 1_555 1_555 yes
C(103) Fe(1) C(104) C(105) 120.4(3) 1_555 1_555 1_555 1_555 yes
C(103) Fe(1) C(105) C(104) -36.7(2) 1_555 1_555 1_555 1_555 yes
C(103) C(102) Fe(1) C(104) 37.2(2) 1_555 1_555 1_555 1_555 yes
C(103) C(102) Fe(1) C(105) 80.8(2) 1_555 1_555 1_555 1_555 yes
C(103) C(102) C(101) C(105) -0.2(4) 1_555 1_555 1_555 1_555 yes
C(103) C(102) C(101) C(106) -175.7(3) 1_555 1_555 1_555 1_555 yes
C(103) C(104) Fe(1) C(105) -120.4(3) 1_555 1_555 1_555 1_555 yes
C(104) Fe(1) C(101) C(105) -37.7(2) 1_555 1_555 1_555 1_555 yes
C(104) Fe(1) C(101) C(106) -157.1(3) 1_555 1_555 1_555 1_555 yes
C(104) C(103) Fe(1) C(105) 37.0(2) 1_555 1_555 1_555 1_555 yes
C(104) C(105) C(101) C(106) 175.7(3) 1_555 1_555 1_555 1_555 yes
C(105) Fe(1) C(101) C(106) -119.4(3) 1_555 1_555 1_555 1_555 yes
C(106) N(3) C(107a C(108) -72.1(4) 1_555 1_555 1_555 1_555 yes
C(107a C(108) N(4) C(109a -176.7(3) 1_555 1_555 1_555 1_555 yes
C(108) N(4) C(109a C(109b 121.3(3) 1_555 1_555 1_555 1_555 yes
C(108) N(4) C(109a C(110) -115.9(3) 1_555 1_555 1_555 1_555 yes
C(109a C(109b C(109c C(109d 177.6(4) 1_555 1_555 1_555 1_555 yes
C(109a C(109b C(109c C(109e -59.5(5) 1_555 1_555 1_555 1_555 yes
C(109a C(110) O(8) C(111) 179.7(3) 1_555 1_555 1_555 1_555 yes
C(109c C(109b C(109a C(110) 176.8(3) 1_555 1_555 1_555 1_555 yes
C(110) O(8) C(111) C(112) 85.8(4) 1_555 1_555 1_555 1_555 yes
